data_4337622
loop_
_publ_author_name
'Greenfield, Joshua T.'
'Kamali, Saeed'
'Izquierdo, Nezhueyotl'
'Chen, Michael'
'Kovnir, Kirill'

_publ_section_title
;
 NH4FeCl2(HCOO): Synthesis, Structure, and Magnetism of a Novel
 Low-Dimensional Magnetic Material.
;
_journal_issue 6
_journal_name_full 'Inorganic chemistry'
_journal_page_first 3162
_journal_page_last 3169
_journal_paper_doi 10.1021/ic403173v
_journal_volume 53
_journal_year 2014
_chemical_formula_sum 'C H5 Cl2 Fe N O2'
_chemical_formula_weight 189.81
_chemical_name_systematic
; 
 ? 
;
_space_group_IT_number 15
_symmetry_cell_setting monoclinic
_symmetry_space_group_name_Hall '-C 2yc'
_symmetry_space_group_name_H-M 'C 1 2/c 1'
_atom_sites_solution_hydrogens difmap
_atom_sites_solution_primary direct
_atom_sites_solution_secondary difmap
_audit_creation_method manual
_cell_angle_alpha 90.00
_cell_angle_beta 108.066(2)
_cell_angle_gamma 90.00
_cell_formula_units_Z 4
_cell_length_a 7.8880(14)
_cell_length_b 11.156(2)
_cell_length_c 6.920(2)
_cell_measurement_temperature 90(2)
_cell_volume 578.9(2)
_computing_cell_refinement 'SMART V5.625 (Bruker, 2000)'
_computing_data_collection 'SMART V5.625 (Bruker, 2000)'
_computing_data_reduction 'SAINT V6.32 (Bruker, 2001)'
_computing_publication_material 'SHELXL-97 (Sheldrick, 1997)'
_computing_structure_refinement 'SHELXL-97 (Sheldrick, 1997)'
_computing_structure_solution 'SHELXS-97 (Sheldrick, 1990)'
_diffrn_ambient_temperature 90(2)
_diffrn_measured_fraction_theta_full 0.969
_diffrn_measured_fraction_theta_max 0.969
_diffrn_measurement_device_type 'Bruker APEX II CCD area-detector'
_diffrn_measurement_method 'profile data from \w scans'
_diffrn_radiation_monochromator graphite
_diffrn_radiation_source 'fine-focus sealed tube'
_diffrn_radiation_type MoK\a
_diffrn_radiation_wavelength 0.71073
_diffrn_reflns_av_R_equivalents 0.0179
_diffrn_reflns_av_sigmaI/netI 0.0133
_diffrn_reflns_limit_h_max 11
_diffrn_reflns_limit_h_min -11
_diffrn_reflns_limit_k_max 16
_diffrn_reflns_limit_k_min -16
_diffrn_reflns_limit_l_max 10
_diffrn_reflns_limit_l_min -10
_diffrn_reflns_number 4607
_diffrn_reflns_theta_full 32.49
_diffrn_reflns_theta_max 32.49
_diffrn_reflns_theta_min 3.27
_exptl_absorpt_coefficient_mu 3.417
_exptl_absorpt_correction_T_max 0.9348
_exptl_absorpt_correction_T_min 0.3985
_exptl_absorpt_correction_type analytical
_exptl_absorpt_process_details 'SADABS v2.03 (Bruker, 2003)'
_exptl_crystal_colour 'pale yellow'
_exptl_crystal_density_diffrn 2.178
_exptl_crystal_density_method 'not measured'
_exptl_crystal_description needle
_exptl_crystal_F_000 376
_exptl_crystal_size_max 0.33
_exptl_crystal_size_mid 0.04
_exptl_crystal_size_min 0.02
_refine_diff_density_max 0.640
_refine_diff_density_min -0.423
_refine_diff_density_rms 0.071
_refine_ls_extinction_method none
_refine_ls_goodness_of_fit_ref 1.086
_refine_ls_hydrogen_treatment mixed
_refine_ls_matrix_type full
_refine_ls_number_parameters 44
_refine_ls_number_reflns 1021
_refine_ls_number_restraints 0
_refine_ls_restrained_S_all 1.086
_refine_ls_R_factor_all 0.0169
_refine_ls_R_factor_gt 0.0153
_refine_ls_shift/su_max 0.000
_refine_ls_shift/su_mean 0.000
_refine_ls_structure_factor_coef Fsqd
_refine_ls_weighting_details 'calc w=1/[\s^2^(Fo^2^)+(0.0229P)^2^+0.2658P] where P=(Fo^2^+2Fc^2^)/3'
_refine_ls_weighting_scheme calc
_refine_ls_wR_factor_gt 0.0390
_refine_ls_wR_factor_ref 0.0402
_reflns_number_gt 958
_reflns_number_total 1021
_reflns_threshold_expression >2sigma(I)
_cod_data_source_file ic403173v_si_001.cif
_cod_data_source_block xl
_cod_original_sg_symbol_H-M C2/c
_cod_database_code 4337622

loop_
_symmetry_equiv_pos_as_xyz
'x, y, z'
'-x, y, -z+1/2'
'x+1/2, y+1/2, z'
'-x+1/2, y+1/2, -z+1/2'
'-x, -y, -z'
'x, -y, z-1/2'
'-x+1/2, -y+1/2, -z'
'x+1/2, -y+1/2, z-1/2'

loop_
_atom_site_label
_atom_site_type_symbol
_atom_site_fract_x
_atom_site_fract_y
_atom_site_fract_z
_atom_site_U_iso_or_equiv
_atom_site_adp_type
_atom_site_occupancy
_atom_site_symmetry_multiplicity
_atom_site_calc_flag
_atom_site_refinement_flags
Fe1 Fe 0.0000 0.0000 0.0000 0.00854(6) Uani 1 2 d S
Cl1 Cl -0.23046(3) 0.046599(19) 0.16846(3) 0.01106(6) Uani 1 1 d .
N1 N -0.5000 -0.17066(11) 0.2500 0.0128(2) Uani 1 2 d S
O1 O 0.00648(9) -0.17830(6) 0.08952(10) 0.01283(13) Uani 1 1 d .
C1 C 0.0000 -0.22906(12) 0.2500 0.0119(2) Uani 1 2 d S
H1 H 0.0000 -0.314(2) 0.2500 0.014 Uiso 1 2 d S
H2 H -0.596(2) -0.1258(18) 0.231(3) 0.035(4) Uiso 1 1 d .
H3 H -0.512(2) -0.2155(16) 0.139(2) 0.028(4) Uiso 1 1 d .

loop_
_atom_site_aniso_label
_atom_site_aniso_U_11
_atom_site_aniso_U_22
_atom_site_aniso_U_33
_atom_site_aniso_U_23
_atom_site_aniso_U_13
_atom_site_aniso_U_12
Fe1 0.01107(9) 0.00755(9) 0.00712(9) 0.00025(5) 0.00299(6) -0.00009(5)
Cl1 0.01120(10) 0.01367(10) 0.00849(10) 0.00137(7) 0.00331(7) 0.00199(7)
N1 0.0168(5) 0.0110(5) 0.0103(5) 0.000 0.0037(4) 0.000
O1 0.0203(3) 0.0099(3) 0.0096(3) 0.0003(2) 0.0067(2) -0.0001(2)
C1 0.0165(5) 0.0086(5) 0.0123(5) 0.000 0.0070(4) 0.000

loop_
_atom_type_symbol
_atom_type_description
_atom_type_scat_dispersion_real
_atom_type_scat_dispersion_imag
_atom_type_scat_source
C C 0.0033 0.0016 'International Tables Vol C Tables 4.2.6.8 and 6.1.1.4'
H H 0.0000 0.0000 'International Tables Vol C Tables 4.2.6.8 and 6.1.1.4'
N N 0.0061 0.0033 'International Tables Vol C Tables 4.2.6.8 and 6.1.1.4'
O O 0.0106 0.0060 'International Tables Vol C Tables 4.2.6.8 and 6.1.1.4'
Cl Cl 0.1484 0.1585 'International Tables Vol C Tables 4.2.6.8 and 6.1.1.4'
Fe Fe 0.3463 0.8444 'International Tables Vol C Tables 4.2.6.8 and 6.1.1.4'

loop_
_geom_angle_atom_site_label_1
_geom_angle_atom_site_label_2
_geom_angle_atom_site_label_3
_geom_angle
_geom_angle_site_symmetry_1
_geom_angle_site_symmetry_3
O1 Fe1 O1 180.0 . 5
O1 Fe1 Cl1 90.82(2) . .
O1 Fe1 Cl1 89.18(2) 5 .
O1 Fe1 Cl1 89.18(2) . 5
O1 Fe1 Cl1 90.82(2) 5 5
Cl1 Fe1 Cl1 180.0 . 5
O1 Fe1 Cl1 88.96(2) . 2
O1 Fe1 Cl1 91.04(2) 5 2
Cl1 Fe1 Cl1 87.47(2) . 2
Cl1 Fe1 Cl1 92.53(2) 5 2
O1 Fe1 Cl1 91.04(2) . 6
O1 Fe1 Cl1 88.96(2) 5 6
Cl1 Fe1 Cl1 92.53(2) . 6
Cl1 Fe1 Cl1 87.47(2) 5 6
Cl1 Fe1 Cl1 180.0 2 6
Fe1 Cl1 Fe1 87.58(2) . 2
C1 O1 Fe1 133.44(7) . .
O1 C1 O1 126.66(13) 2 .

loop_
_geom_bond_atom_site_label_1
_geom_bond_atom_site_label_2
_geom_bond_distance
_geom_bond_site_symmetry_2
Fe1 O1 2.0791(8) .
Fe1 O1 2.0792(8) 5
Fe1 Cl1 2.4996(4) .
Fe1 Cl1 2.4996(4) 5
Fe1 Cl1 2.5003(5) 2
Fe1 Cl1 2.5003(5) 6
Cl1 Fe1 2.5003(5) 2
O1 C1 1.2616(9) .
C1 O1 1.2616(9) 2

loop_
_geom_hbond_atom_site_label_D
_geom_hbond_atom_site_label_H
_geom_hbond_atom_site_label_A
_geom_hbond_distance_DH
_geom_hbond_distance_HA
_geom_hbond_distance_DA
_geom_hbond_angle_DHA
_geom_hbond_site_symmetry_A
N1 H2 Cl1 0.881(19) 2.580(19) 3.3848(10) 152.3(15) 2_455
N1 H3 O1 0.897(17) 1.987(17) 2.8787(11) 172.5(15) 7_445
